data_7233216
loop_
_publ_author_name
'Guo-Ping Yong'
'Yu-Mei Zhao'
'Ya Feng'
'Xue-Rui Zhang'

_publ_section_title
;
 Stacking-induced broadband near-infrared absorption beyond 2500 nm and
 deep-red phosphorescence from purely organic radicals
;
_journal_name_full 'Journal of Materials Chemistry C'
_journal_page_first 3395
_journal_page_last 3398
_journal_paper_doi 10.1039/C3TC30438H
_journal_volume 1
_journal_year 2013
_chemical_formula_sum 'C22 H19 N5 O4'
_chemical_formula_weight 417.42
_space_group_IT_number 15
_space_group_name_Hall '-C 2yc'
_space_group_name_H-M_alt 'C 1 2/c 1'
_symmetry_cell_setting monoclinic
_symmetry_space_group_name_H-M 'C 1 2/c 1'
_atom_sites_solution_hydrogens geom
_atom_sites_solution_primary direct
_atom_sites_solution_secondary difmap
_cell_angle_alpha 90.00
_cell_angle_beta 116.224(5)
_cell_angle_gamma 90.00
_cell_formula_units_Z 8
_cell_length_a 32.6356(16)
_cell_length_b 8.5232(3)
_cell_length_c 15.4600(9)
_cell_measurement_reflns_used 8231
_cell_measurement_temperature 290(2)
_cell_measurement_theta_max 62.6767
_cell_measurement_theta_min 3.0164
_cell_volume 3857.7(4)
_computing_cell_refinement 'CrysAlisPro (Agilent Technologies)'
_computing_data_collection 'CrysAlisPro (Agilent Technologies)'
_computing_data_reduction 'CrysAlisPro (Agilent Technologies)'
_computing_molecular_graphics 'Ortep-3 (L. J. Farrugia, 2001)'
_computing_publication_material SHELXL-97
_computing_structure_refinement 'SHELXL-97 (Sheldrick, 1997)'
_computing_structure_solution 'SHELXS-97 (Sheldrick, 1997)'
_diffrn_ambient_temperature 290(2)
_diffrn_detector_area_resol_mean 15.9149
_diffrn_measured_fraction_theta_full 0.995
_diffrn_measured_fraction_theta_max 0.995
_diffrn_measurement_device_type 'Gemini S Ultra, Agilent Technologies'
_diffrn_measurement_method '\w scans'
_diffrn_radiation_monochromator mirror
_diffrn_radiation_source 'Enhance Ultra (Cu) X-ray Source'
_diffrn_radiation_type CuK\a
_diffrn_radiation_wavelength 1.54184
_diffrn_reflns_av_R_equivalents 0.0317
_diffrn_reflns_av_sigmaI/netI 0.0186
_diffrn_reflns_limit_h_max 37
_diffrn_reflns_limit_h_min -36
_diffrn_reflns_limit_k_max 9
_diffrn_reflns_limit_k_min -5
_diffrn_reflns_limit_l_max 17
_diffrn_reflns_limit_l_min -17
_diffrn_reflns_number 18919
_diffrn_reflns_theta_full 62.76
_diffrn_reflns_theta_max 62.76
_diffrn_reflns_theta_min 3.02
_exptl_absorpt_coefficient_mu 0.844
_exptl_absorpt_correction_T_max 0.7858
_exptl_absorpt_correction_T_min 0.7397
_exptl_absorpt_correction_type multi-scan
_exptl_absorpt_process_details
;
CrysAlisPro, Agilent Technologies,
Version 1.171.36.21 (release 14-08-2012 CrysAlis171 .NET)
(compiled Sep 14 2012,17:21:16)
Empirical absorption correction using spherical harmonics,
implemented in SCALE3 ABSPACK scaling algorithm.
;
_exptl_crystal_density_diffrn 1.437
_exptl_crystal_density_method 'not measured'
_exptl_crystal_F_000 1744
_exptl_crystal_size_max 0.38
_exptl_crystal_size_mid 0.35
_exptl_crystal_size_min 0.30
_refine_diff_density_max 0.146
_refine_diff_density_min -0.178
_refine_diff_density_rms 0.035
_refine_ls_extinction_method none
_refine_ls_goodness_of_fit_ref 1.048
_refine_ls_hydrogen_treatment mixed
_refine_ls_matrix_type full
_refine_ls_number_parameters 296
_refine_ls_number_reflns 3085
_refine_ls_number_restraints 4
_refine_ls_restrained_S_all 1.051
_refine_ls_R_factor_all 0.0420
_refine_ls_R_factor_gt 0.0362
_refine_ls_shift/su_max 0.000
_refine_ls_shift/su_mean 0.000
_refine_ls_structure_factor_coef Fsqd
_refine_ls_weighting_details 'calc w=1/[\s^2^(Fo^2^)+(0.0555P)^2^+1.6128P] where P=(Fo^2^+2Fc^2^)/3'
_refine_ls_weighting_scheme calc
_refine_ls_wR_factor_gt 0.0955
_refine_ls_wR_factor_ref 0.1011
_reflns_number_gt 2703
_reflns_number_total 3085
_reflns_threshold_expression >2sigma(I)
_cod_data_source_file 1000002.cif
_cod_data_source_block PCOD1000002
_cod_original_cell_volume 3857.7(3)
_cod_original_sg_symbol_H-M 'C 2/c'
_cod_database_code 7233216

loop_
_symmetry_equiv_pos_as_xyz
'x, y, z'
'-x, y, -z+1/2'
'x+1/2, y+1/2, z'
'-x+1/2, y+1/2, -z+1/2'
'-x, -y, -z'
'x, -y, z-1/2'
'-x+1/2, -y+1/2, -z'
'x+1/2, -y+1/2, z-1/2'

loop_
_atom_site_label
_atom_site_type_symbol
_atom_site_fract_x
_atom_site_fract_y
_atom_site_fract_z
_atom_site_U_iso_or_equiv
_atom_site_adp_type
_atom_site_occupancy
_atom_site_symmetry_multiplicity
_atom_site_calc_flag
_atom_site_refinement_flags
_atom_site_disorder_assembly
_atom_site_disorder_group
O2 O 0.06081(4) 0.32258(12) 0.43649(9) 0.0521(3) Uani 1 1 d . . .
N1 N 0.13134(4) -0.07856(14) 0.34436(9) 0.0363(3) Uani 1 1 d . . .
C3 C 0.12741(6) -0.3523(2) 0.24746(12) 0.0505(4) Uani 1 1 d . . .
H3 H 0.1267 -0.4445 0.2147 0.061 Uiso 1 1 calc R . .
N5 N 0.04005(4) 0.20901(14) 0.54889(9) 0.0417(3) Uani 1 1 d . . .
H5 H 0.0256 0.2880 0.5567 0.050 Uiso 1 1 calc R . .
N4 N 0.06961(4) -0.02549(14) 0.56253(9) 0.0366(3) Uani 1 1 d . . .
N2 N 0.08569(4) -0.16980(14) 0.40740(9) 0.0399(3) Uani 1 1 d . . .
O1 O 0.20270(5) 0.46501(17) 0.50543(10) 0.0710(4) Uani 1 1 d . . .
C12 C 0.29177(6) 0.6427(2) 0.40199(15) 0.0561(5) Uani 1 1 d . . .
H12 H 0.3142 0.7152 0.4379 0.067 Uiso 1 1 calc R . .
C1 C 0.10634(5) -0.20461(17) 0.35184(11) 0.0387(4) Uani 1 1 d . . .
N3 N 0.28732(6) 0.60533(18) 0.31471(13) 0.0614(4) Uani 1 1 d . . .
C2 C 0.10488(6) -0.34424(19) 0.30282(12) 0.0469(4) Uani 1 1 d . . .
H2 H 0.0886 -0.4303 0.3082 0.056 Uiso 1 1 calc R . .
C11 C 0.26525(6) 0.58089(19) 0.44263(13) 0.0482(4) Uani 1 1 d . . .
H11 H 0.2695 0.6131 0.5035 0.058 Uiso 1 1 calc R . .
C15 C 0.09799(5) -0.01965(17) 0.43754(10) 0.0355(3) Uani 1 1 d . . .
C22 C 0.08168(5) -0.17375(18) 0.59925(11) 0.0435(4) Uani 1 1 d . . .
H22 H 0.0990 -0.2377 0.5792 0.052 Uiso 1 1 calc R . .
C16 C 0.08038(5) 0.05782(17) 0.49682(11) 0.0371(3) Uani 1 1 d . . .
C10 C 0.23229(5) 0.47047(17) 0.39189(12) 0.0415(4) Uani 1 1 d . . .
C7 C 0.15101(5) 0.18718(17) 0.42584(11) 0.0395(4) Uani 1 1 d . . .
H7 H 0.1460 0.2461 0.4709 0.047 Uiso 1 1 calc R . .
C4 C 0.15173(6) -0.2222(2) 0.23947(12) 0.0490(4) Uani 1 1 d . . .
H4 H 0.1670 -0.2289 0.2010 0.059 Uiso 1 1 calc R . .
C21 C 0.06802(6) -0.2257(2) 0.66523(12) 0.0501(4) Uani 1 1 d . . .
H21 H 0.0759 -0.3267 0.6899 0.060 Uiso 1 1 calc R . .
C14 C 0.22664(6) 0.4332(2) 0.30012(13) 0.0511(4) Uani 1 1 d . . .
H14 H 0.2045 0.3613 0.2626 0.061 Uiso 1 1 calc R . .
C18 C 0.04511(5) 0.06986(18) 0.59397(11) 0.0391(4) Uani 1 1 d . . .
C17 C 0.06126(5) 0.20796(17) 0.48777(11) 0.0400(4) Uani 1 1 d . . .
C19 C 0.03095(5) 0.0176(2) 0.66140(11) 0.0459(4) Uani 1 1 d . . .
H19 H 0.0140 0.0822 0.6820 0.055 Uiso 1 1 calc R . .
C9 C 0.20384(6) 0.39926(19) 0.43605(12) 0.0443(4) Uani 1 1 d . . .
C8 C 0.17959(6) 0.25399(19) 0.39533(12) 0.0449(4) Uani 1 1 d . . .
H8 H 0.1840 0.2054 0.3463 0.054 Uiso 1 1 calc R . .
C6 C 0.12711(5) 0.04250(17) 0.40132(10) 0.0358(3) Uani 1 1 d . . .
C20 C 0.04251(6) -0.1314(2) 0.69689(12) 0.0510(4) Uani 1 1 d . . .
H20 H 0.0334 -0.1695 0.7420 0.061 Uiso 1 1 calc R . .
C5 C 0.15344(6) -0.08693(19) 0.28673(11) 0.0434(4) Uani 1 1 d . . .
H5A H 0.1694 -0.0008 0.2803 0.052 Uiso 1 1 calc R . .
C13 C 0.25414(7) 0.5035(2) 0.26484(15) 0.0601(5) Uani 1 1 d . . .
H13 H 0.2493 0.4785 0.2025 0.072 Uiso 1 1 calc R . .
O4 O 0.13383(6) 0.47802(17) 0.06562(11) 0.0682(4) Uani 1 1 d D . .
O3 O 0.01429(5) 0.60537(16) 0.39902(12) 0.0677(4) Uani 1 1 d D . .
H3A H 0.0250(8) 0.508(2) 0.4093(17) 0.089(8) Uiso 1 1 d D . .
H4A H 0.1559(8) 0.494(3) 0.047(2) 0.111(10) Uiso 1 1 d D . .
H3B H 0.0363(8) 0.667(3) 0.400(2) 0.121(11) Uiso 1 1 d D . .
H4B H 0.1092(9) 0.532(4) 0.023(2) 0.149(13) Uiso 1 1 d D . .

loop_
_atom_site_aniso_label
_atom_site_aniso_U_11
_atom_site_aniso_U_22
_atom_site_aniso_U_33
_atom_site_aniso_U_23
_atom_site_aniso_U_13
_atom_site_aniso_U_12
O2 0.0580(7) 0.0374(6) 0.0716(8) 0.0073(5) 0.0385(6) 0.0054(5)
N1 0.0367(7) 0.0375(7) 0.0398(7) 0.0007(5) 0.0215(6) 0.0026(5)
C3 0.0576(11) 0.0445(9) 0.0539(10) -0.0098(7) 0.0287(9) 0.0039(8)
N5 0.0407(7) 0.0379(7) 0.0524(8) -0.0055(6) 0.0260(6) 0.0041(5)
N4 0.0350(7) 0.0389(7) 0.0405(7) -0.0034(5) 0.0207(6) -0.0007(5)
N2 0.0453(7) 0.0342(7) 0.0481(7) -0.0017(5) 0.0278(6) -0.0013(5)
O1 0.0826(10) 0.0801(10) 0.0732(9) -0.0306(7) 0.0552(8) -0.0313(8)
C12 0.0473(10) 0.0461(10) 0.0723(12) 0.0057(8) 0.0240(9) -0.0082(8)
C1 0.0399(8) 0.0373(8) 0.0428(8) 0.0018(6) 0.0219(7) 0.0021(6)
N3 0.0634(10) 0.0558(9) 0.0773(11) 0.0085(8) 0.0424(9) -0.0052(8)
C2 0.0537(10) 0.0373(8) 0.0559(10) -0.0041(7) 0.0299(8) -0.0012(7)
C11 0.0456(10) 0.0420(9) 0.0552(10) 0.0013(7) 0.0208(8) -0.0028(7)
C15 0.0355(8) 0.0345(8) 0.0395(8) 0.0015(6) 0.0193(7) 0.0030(6)
C22 0.0459(9) 0.0404(8) 0.0492(9) 0.0024(7) 0.0255(8) 0.0032(7)
C16 0.0379(8) 0.0374(8) 0.0428(8) -0.0009(6) 0.0241(7) -0.0014(6)
C10 0.0400(9) 0.0368(8) 0.0522(9) 0.0025(7) 0.0244(7) 0.0027(6)
C7 0.0405(8) 0.0398(8) 0.0427(8) -0.0003(6) 0.0225(7) 0.0013(6)
C4 0.0527(10) 0.0561(10) 0.0483(9) -0.0045(8) 0.0316(8) 0.0057(8)
C21 0.0520(10) 0.0514(10) 0.0502(10) 0.0077(7) 0.0258(8) 0.0004(8)
C14 0.0550(11) 0.0499(10) 0.0587(10) -0.0081(8) 0.0344(9) -0.0088(8)
C18 0.0328(8) 0.0445(9) 0.0416(8) -0.0081(7) 0.0180(7) -0.0019(6)
C17 0.0379(8) 0.0368(8) 0.0488(9) -0.0027(7) 0.0224(7) -0.0007(6)
C19 0.0386(9) 0.0606(10) 0.0449(9) -0.0094(7) 0.0242(7) -0.0038(7)
C9 0.0445(9) 0.0459(9) 0.0493(9) -0.0025(7) 0.0270(8) -0.0019(7)
C8 0.0498(10) 0.0426(9) 0.0515(9) -0.0035(7) 0.0309(8) -0.0044(7)
C6 0.0366(8) 0.0355(8) 0.0392(8) 0.0005(6) 0.0201(7) 0.0026(6)
C20 0.0473(10) 0.0667(11) 0.0459(9) -0.0003(8) 0.0269(8) -0.0084(8)
C5 0.0435(9) 0.0488(9) 0.0474(9) -0.0004(7) 0.0287(8) 0.0005(7)
C13 0.0662(12) 0.0640(12) 0.0655(12) -0.0021(9) 0.0432(10) -0.0072(9)
O4 0.0767(10) 0.0635(9) 0.0779(10) 0.0069(7) 0.0465(9) 0.0035(7)
O3 0.0663(9) 0.0472(8) 0.1101(12) 0.0015(7) 0.0577(9) 0.0093(7)

loop_
_atom_type_symbol
_atom_type_description
_atom_type_scat_dispersion_real
_atom_type_scat_dispersion_imag
_atom_type_scat_source
C C 0.0181 0.0091 'International Tables Vol C Tables 4.2.6.8 and 6.1.1.4'
H H 0.0000 0.0000 'International Tables Vol C Tables 4.2.6.8 and 6.1.1.4'
N N 0.0311 0.0180 'International Tables Vol C Tables 4.2.6.8 and 6.1.1.4'
O O 0.0492 0.0322 'International Tables Vol C Tables 4.2.6.8 and 6.1.1.4'

loop_
_geom_angle_atom_site_label_1
_geom_angle_atom_site_label_2
_geom_angle_atom_site_label_3
_geom_angle
_geom_angle_site_symmetry_1
_geom_angle_site_symmetry_3
C5 N1 C1 120.77(13) . .
C5 N1 C6 132.16(13) . .
C1 N1 C6 107.05(12) . .
C2 C3 C4 120.19(15) . .
C2 C3 H3 119.9 . .
C4 C3 H3 119.9 . .
C18 N5 C17 111.10(12) . .
C18 N5 H5 124.5 . .
C17 N5 H5 124.5 . .
C22 N4 C18 120.39(13) . .
C22 N4 C16 130.35(12) . .
C18 N4 C16 109.16(12) . .
C1 N2 C15 105.80(12) . .
N3 C12 C11 124.14(17) . .
N3 C12 H12 117.9 . .
C11 C12 H12 117.9 . .
N2 C1 N1 111.35(12) . .
N2 C1 C2 128.99(14) . .
N1 C1 C2 119.66(14) . .
C12 N3 C13 116.01(16) . .
C3 C2 C1 119.13(15) . .
C3 C2 H2 120.4 . .
C1 C2 H2 120.4 . .
C12 C11 C10 119.29(17) . .
C12 C11 H11 120.4 . .
C10 C11 H11 120.4 . .
N2 C15 C6 111.59(12) . .
N2 C15 C16 120.61(13) . .
C6 C15 C16 127.77(13) . .
C21 C22 N4 118.90(15) . .
C21 C22 H22 120.5 . .
N4 C22 H22 120.5 . .
C17 C16 N4 106.89(12) . .
C17 C16 C15 129.79(13) . .
N4 C16 C15 121.75(13) . .
C11 C10 C14 117.09(15) . .
C11 C10 C9 119.95(15) . .
C14 C10 C9 122.95(15) . .
C8 C7 C6 131.29(15) . .
C8 C7 H7 114.4 . .
C6 C7 H7 114.4 . .
C5 C4 C3 121.11(15) . .
C5 C4 H4 119.4 . .
C3 C4 H4 119.4 . .
C22 C21 C20 121.49(16) . .
C22 C21 H21 119.3 . .
C20 C21 H21 119.3 . .
C13 C14 C10 119.44(17) . .
C13 C14 H14 120.3 . .
C10 C14 H14 120.3 . .
N5 C18 N4 107.20(13) . .
N5 C18 C19 131.72(14) . .
N4 C18 C19 121.08(14) . .
O2 C17 N5 123.50(14) . .
O2 C17 C16 130.83(14) . .
N5 C17 C16 105.66(12) . .
C20 C19 C18 118.34(15) . .
C20 C19 H19 120.8 . .
C18 C19 H19 120.8 . .
O1 C9 C8 123.16(15) . .
O1 C9 C10 118.49(15) . .
C8 C9 C10 118.34(14) . .
C7 C8 C9 122.57(15) . .
C7 C8 H8 118.7 . .
C9 C8 H8 118.7 . .
N1 C6 C15 104.18(12) . .
N1 C6 C7 127.75(13) . .
C15 C6 C7 127.69(13) . .
C19 C20 C21 119.78(15) . .
C19 C20 H20 120.1 . .
C21 C20 H20 120.1 . .
C4 C5 N1 119.11(15) . .
C4 C5 H5A 120.4 . .
N1 C5 H5A 120.4 . .
N3 C13 C14 123.96(18) . .
N3 C13 H13 118.0 . .
C14 C13 H13 118.0 . .
H4A O4 H4B 105(3) . .
H3A O3 H3B 108(3) . .

loop_
_geom_bond_atom_site_label_1
_geom_bond_atom_site_label_2
_geom_bond_distance
_geom_bond_site_symmetry_2
O2 C17 1.2541(18) .
N1 C5 1.373(2) .
N1 C1 1.3844(19) .
N1 C6 1.4024(18) .
C3 C2 1.354(2) .
C3 C4 1.401(3) .
C3 H3 0.9300 .
N5 C18 1.348(2) .
N5 C17 1.397(2) .
N5 H5 0.8600 .
N4 C22 1.370(2) .
N4 C18 1.3710(19) .
N4 C16 1.4056(18) .
N2 C1 1.3385(19) .
N2 C15 1.3604(19) .
O1 C9 1.225(2) .
C12 N3 1.331(3) .
C12 C11 1.379(3) .
C12 H12 0.9300 .
C1 C2 1.400(2) .
N3 C13 1.335(3) .
C2 H2 0.9300 .
C11 C10 1.383(2) .
C11 H11 0.9300 .
C15 C6 1.403(2) .
C15 C16 1.439(2) .
C22 C21 1.356(2) .
C22 H22 0.9300 .
C16 C17 1.403(2) .
C10 C14 1.385(2) .
C10 C9 1.502(2) .
C7 C8 1.343(2) .
C7 C6 1.418(2) .
C7 H7 0.9300 .
C4 C5 1.353(2) .
C4 H4 0.9300 .
C21 C20 1.392(2) .
C21 H21 0.9300 .
C14 C13 1.376(3) .
C14 H14 0.9300 .
C18 C19 1.387(2) .
C19 C20 1.369(2) .
C19 H19 0.9300 .
C9 C8 1.454(2) .
C8 H8 0.9300 .
C20 H20 0.9300 .
C5 H5A 0.9300 .
C13 H13 0.9300 .
O4 H4A 0.899(17) .
O4 H4B 0.911(19) .
O3 H3A 0.887(17) .
O3 H3B 0.886(18) .

loop_
_geom_hbond_atom_site_label_D
_geom_hbond_atom_site_label_H
_geom_hbond_atom_site_label_A
_geom_hbond_distance_DH
_geom_hbond_distance_HA
_geom_hbond_distance_DA
_geom_hbond_angle_DHA
_geom_hbond_site_symmetry_A
N5 H5 O3 0.86 1.94 2.7492(17) 155.3 5_566
O3 H3A O2 0.887(17) 1.899(18) 2.7700(17) 167(2) .
O4 H4A O1 0.899(17) 1.930(18) 2.829(2) 178(3) 6_565
O3 H3B N2 0.886(18) 2.092(18) 2.9753(19) 175(3) 1_565
O4 H4B O2 0.911(19) 1.984(19) 2.889(2) 172(3) 6_565

loop_
_geom_torsion_atom_site_label_1
_geom_torsion_atom_site_label_2
_geom_torsion_atom_site_label_3
_geom_torsion_atom_site_label_4
_geom_torsion
_geom_torsion_site_symmetry_1
_geom_torsion_site_symmetry_2
_geom_torsion_site_symmetry_3
_geom_torsion_site_symmetry_4
C15 N2 C1 N1 -0.85(17) . . . .
C15 N2 C1 C2 -179.84(16) . . . .
C5 N1 C1 N2 -176.81(13) . . . .
C6 N1 C1 N2 1.69(17) . . . .
C5 N1 C1 C2 2.3(2) . . . .
C6 N1 C1 C2 -179.22(14) . . . .
C11 C12 N3 C13 1.4(3) . . . .
C4 C3 C2 C1 -0.1(3) . . . .
N2 C1 C2 C3 177.78(16) . . . .
N1 C1 C2 C3 -1.1(2) . . . .
N3 C12 C11 C10 1.3(3) . . . .
C1 N2 C15 C6 -0.32(17) . . . .
C1 N2 C15 C16 177.92(14) . . . .
C18 N4 C22 C21 1.7(2) . . . .
C16 N4 C22 C21 177.63(15) . . . .
C22 N4 C16 C17 -176.95(15) . . . .
C18 N4 C16 C17 -0.62(16) . . . .
C22 N4 C16 C15 16.1(2) . . . .
C18 N4 C16 C15 -167.61(13) . . . .
N2 C15 C16 C17 -132.51(17) . . . .
C6 C15 C16 C17 45.4(3) . . . .
N2 C15 C16 N4 31.2(2) . . . .
C6 C15 C16 N4 -150.85(15) . . . .
C12 C11 C10 C14 -2.6(2) . . . .
C12 C11 C10 C9 178.62(15) . . . .
C2 C3 C4 C5 0.3(3) . . . .
N4 C22 C21 C20 -0.6(3) . . . .
C11 C10 C14 C13 1.4(3) . . . .
C9 C10 C14 C13 -179.93(17) . . . .
C17 N5 C18 N4 -0.37(17) . . . .
C17 N5 C18 C19 178.61(16) . . . .
C22 N4 C18 N5 177.37(13) . . . .
C16 N4 C18 N5 0.61(16) . . . .
C22 N4 C18 C19 -1.7(2) . . . .
C16 N4 C18 C19 -178.50(13) . . . .
C18 N5 C17 O2 178.82(14) . . . .
C18 N5 C17 C16 -0.02(17) . . . .
N4 C16 C17 O2 -178.34(16) . . . .
C15 C16 C17 O2 -12.8(3) . . . .
N4 C16 C17 N5 0.39(16) . . . .
C15 C16 C17 N5 165.96(15) . . . .
N5 C18 C19 C20 -178.08(16) . . . .
N4 C18 C19 C20 0.8(2) . . . .
C11 C10 C9 O1 16.8(2) . . . .
C14 C10 C9 O1 -161.87(17) . . . .
C11 C10 C9 C8 -162.17(15) . . . .
C14 C10 C9 C8 19.2(2) . . . .
C6 C7 C8 C9 -174.67(16) . . . .
O1 C9 C8 C7 5.5(3) . . . .
C10 C9 C8 C7 -175.55(15) . . . .
C5 N1 C6 C15 176.52(15) . . . .
C1 N1 C6 C15 -1.75(15) . . . .
C5 N1 C6 C7 -10.2(3) . . . .
C1 N1 C6 C7 171.56(15) . . . .
N2 C15 C6 N1 1.31(16) . . . .
C16 C15 C6 N1 -176.78(14) . . . .
N2 C15 C6 C7 -172.00(14) . . . .
C16 C15 C6 C7 9.9(3) . . . .
C8 C7 C6 N1 7.6(3) . . . .
C8 C7 C6 C15 179.37(17) . . . .
C18 C19 C20 C21 0.2(2) . . . .
C22 C21 C20 C19 -0.3(3) . . . .
C3 C4 C5 N1 0.8(3) . . . .
C1 N1 C5 C4 -2.1(2) . . . .
C6 N1 C5 C4 179.82(15) . . . .
C12 N3 C13 C14 -2.8(3) . . . .
C10 C14 C13 N3 1.4(3) . . . .
